data_4328675
loop_
_publ_author_name
'Jun-ichi Nishigaki'
'Tsuyoshi Matsumoto'
'Kazuyuki Tatsumi'

_publ_contact_author_email i45100a@nucc.cc.nagoya-u.ac.jp
_publ_contact_author_fax +81-52-789-2943
_publ_contact_author_name 'Kazuyuki TATSUMI'
_publ_contact_author_phone +81-52-789-2474
_publ_section_title
;
 Coordination of Methyl Coenzyme M and Coenzyme M at Divalent and
 Trivalent Nickel Cyclams: Model Studies of Methyl Coenzyme M Reductase
 Active Site
;
_journal_name_full 'Inorganic Chemistry'
_journal_page_first 3690
_journal_page_last 3697
_journal_paper_doi 10.1021/ic202686x
_journal_volume 51
_journal_year 2012
_chemical_formula_moiety 'C14 H32 N4 Ni O6 S4 '
_chemical_formula_sum 'C14 H32 N4 Ni O6 S4'
_chemical_formula_weight 539.37
_space_group_IT_number 14
_symmetry_cell_setting monoclinic
_symmetry_Int_Tables_number 14
_symmetry_space_group_name_Hall '-P 2yn'
_symmetry_space_group_name_H-M 'P 1 21/n 1'
_cell_angle_alpha 90.0000
_cell_angle_beta 90.765(3)
_cell_angle_gamma 90.0000
_cell_formula_units_Z 4
_cell_length_a 9.373(2)
_cell_length_b 18.151(4)
_cell_length_c 13.176(3)
_cell_measurement_reflns_used 6886
_cell_measurement_temperature 173.1
_cell_measurement_theta_max 27.5
_cell_measurement_theta_min 3.1
_cell_volume 2241.4(9)
_computing_cell_refinement CrystalClear
_computing_data_collection CrystalClear
_computing_data_reduction CrystalStructure
_computing_publication_material 'CrystalStructure 3.8'
_computing_structure_refinement SHELXL
_computing_structure_solution SHELXS97
_diffrn_ambient_temperature 173
_diffrn_detector_area_resol_mean 7.31
_diffrn_measured_fraction_theta_full 0.994
_diffrn_measured_fraction_theta_max 0.994
_diffrn_measurement_device_type 'Rigaku Saturn'
_diffrn_measurement_method \w
_diffrn_radiation_type 'Mo K\a'
_diffrn_radiation_wavelength 0.71070
_diffrn_reflns_av_R_equivalents 0.095
_diffrn_reflns_limit_h_max 12
_diffrn_reflns_limit_h_min -12
_diffrn_reflns_limit_k_max 23
_diffrn_reflns_limit_k_min -23
_diffrn_reflns_limit_l_max 17
_diffrn_reflns_limit_l_min -17
_diffrn_reflns_number 26808
_diffrn_reflns_theta_full 27.52
_diffrn_reflns_theta_max 27.52
_exptl_absorpt_coefficient_mu 1.276
_exptl_absorpt_correction_T_max 0.880
_exptl_absorpt_correction_T_min 0.795
_exptl_absorpt_correction_type multi-scan
_exptl_absorpt_process_details 'Jacobson, R. (1998) Private communication'
_exptl_crystal_colour purple
_exptl_crystal_density_diffrn 1.598
_exptl_crystal_description block
_exptl_crystal_F_000 1136.00
_exptl_crystal_size_max 0.20
_exptl_crystal_size_mid 0.10
_exptl_crystal_size_min 0.10
_refine_diff_density_max 1.91
_refine_diff_density_min -1.47
_refine_ls_extinction_method none
_refine_ls_goodness_of_fit_ref 1.058
_refine_ls_hydrogen_treatment refall
_refine_ls_number_parameters 263
_refine_ls_number_reflns 5131
_refine_ls_R_factor_gt 0.0615
_refine_ls_shift/su_max 0.0000
_refine_ls_structure_factor_coef Fsqd
_refine_ls_weighting_details 'w = 1/[\s^2^(Fo^2^)+(0.0750P)^2^+7.6478P] where P=(Fo^2^+2Fc^2^)/3'
_refine_ls_weighting_scheme calc
_refine_ls_wR_factor_ref 0.1636
_reflns_number_gt 4643
_reflns_number_total 5131
_reflns_threshold_expression F^2^>2.0\s(F^2^)
_cod_data_source_file ic202686x_si_001_6.cif
_cod_data_source_block '[Ni(cyclam)(CoMS-SCoM]n_9'
_cod_original_cell_volume 2241.5(8)
_cod_original_formula_sum 'C14 H32 N4 Ni O6 S4 '
_cod_database_code 4328675

loop_
_symmetry_equiv_pos_site_id
_symmetry_equiv_pos_as_xyz
1 +X,+Y,+Z
2 1/2-X,1/2+Y,1/2-Z
3 -X,-Y,-Z
4 1/2+X,1/2-Y,1/2+Z

loop_
_atom_site_label
_atom_site_type_symbol
_atom_site_fract_x
_atom_site_fract_y
_atom_site_fract_z
_atom_site_U_iso_or_equiv
_atom_site_adp_type
_atom_site_occupancy
_atom_site_symmetry_multiplicity
_atom_site_calc_flag
_atom_site_refinement_flags
Ni(1) Ni 0.24862(4) 0.19522(2) 0.43531(3) 0.01700(14) Uani 1.00 1 d .
S(1) S 0.28600(11) 0.04275(5) 0.29020(8) 0.0274(2) Uani 1.00 1 d .
S(2) S 0.16685(18) 0.08222(8) -0.03132(11) 0.0561(4) Uani 1.00 1 d .
S(3) S 0.28171(14) 0.31283(5) 0.62637(8) 0.0333(2) Uani 1.00 1 d .
S(4) S 0.14959(17) 0.54459(7) 0.60186(10) 0.0489(3) Uani 1.00 1 d .
O(1) O 0.2033(3) 0.10249(15) 0.3360(2) 0.0293(6) Uani 1.00 1 d .
O(2) O 0.2734(3) -0.02562(17) 0.3446(2) 0.0416(7) Uani 1.00 1 d .
O(3) O 0.4323(3) 0.06466(19) 0.2714(2) 0.0416(7) Uani 1.00 1 d .
O(4) O 0.2718(2) 0.29920(13) 0.5175(2) 0.0231(5) Uani 1.00 1 d .
O(5) O 0.4183(5) 0.2880(2) 0.6678(3) 0.0625(12) Uani 1.00 1 d .
O(6) O 0.1595(5) 0.2858(2) 0.6781(2) 0.0639(12) Uani 1.00 1 d .
N(1) N 0.3917(3) 0.14398(17) 0.5343(2) 0.0240(6) Uani 1.00 1 d .
N(2) N 0.0734(3) 0.16673(17) 0.5206(2) 0.0230(6) Uani 1.00 1 d .
N(3) N 0.1027(3) 0.24912(16) 0.3433(2) 0.0207(5) Uani 1.00 1 d .
N(4) N 0.4269(3) 0.22370(16) 0.3551(2) 0.0215(6) Uani 1.00 1 d .
C(1) C 0.3473(4) 0.0712(2) 0.5753(3) 0.0316(8) Uani 1.00 1 d .
C(2) C 0.2045(5) 0.0753(2) 0.6274(3) 0.0369(9) Uani 1.00 1 d .
C(3) C 0.0747(4) 0.0902(2) 0.5582(3) 0.0327(8) Uani 1.00 1 d .
C(4) C -0.0541(4) 0.1850(2) 0.4595(3) 0.0293(8) Uani 1.00 1 d .
C(5) C -0.0273(3) 0.2578(2) 0.4042(3) 0.0274(7) Uani 1.00 1 d .
C(6) C 0.1496(4) 0.3179(2) 0.2957(3) 0.0262(7) Uani 1.00 1 d .
C(7) C 0.2901(4) 0.3074(2) 0.2398(3) 0.0299(8) Uani 1.00 1 d .
C(8) C 0.4209(4) 0.2976(2) 0.3079(3) 0.0262(7) Uani 1.00 1 d .
C(9) C 0.5498(3) 0.2138(2) 0.4245(3) 0.0292(8) Uani 1.00 1 d .
C(10) C 0.5310(4) 0.1421(2) 0.4828(3) 0.0303(8) Uani 1.00 1 d .
C(11) C 0.2103(5) 0.0279(2) 0.1671(3) 0.0428(11) Uani 1.00 1 d .
C(12) C 0.2167(6) 0.0976(2) 0.1014(3) 0.0474(12) Uani 1.00 1 d .
C(13) C 0.2818(6) 0.4101(2) 0.6392(3) 0.0428(11) Uani 1.00 1 d .
C(14) C 0.1539(4) 0.4449(2) 0.5885(3) 0.0317(8) Uani 1.00 1 d .
H(1) H 0.4028 0.1752 0.5898 0.029 Uiso 1.00 1 c R
H(2) H 0.0733 0.1974 0.5772 0.028 Uiso 1.00 1 c R
H(3) H 0.0795 0.2169 0.2908 0.025 Uiso 1.00 1 c R
H(4) H 0.4361 0.1896 0.3029 0.026 Uiso 1.00 1 c R
H(5) H 0.4206 0.0536 0.6244 0.038 Uiso 1.00 1 c R
H(6) H 0.3413 0.0351 0.5191 0.038 Uiso 1.00 1 c R
H(7) H 0.2096 0.1147 0.6793 0.044 Uiso 1.00 1 c R
H(8) H 0.1887 0.0282 0.6634 0.044 Uiso 1.00 1 c R
H(9) H 0.0764 0.0560 0.4997 0.039 Uiso 1.00 1 c R
H(10) H -0.0138 0.0807 0.5963 0.039 Uiso 1.00 1 c R
H(11) H -0.1379 0.1899 0.5040 0.035 Uiso 1.00 1 c R
H(12) H -0.0737 0.1454 0.4097 0.035 Uiso 1.00 1 c R
H(13) H -0.1098 0.2699 0.3595 0.033 Uiso 1.00 1 c R
H(14) H -0.0144 0.2982 0.4539 0.033 Uiso 1.00 1 c R
H(15) H 0.1621 0.3563 0.3484 0.031 Uiso 1.00 1 c R
H(16) H 0.0753 0.3350 0.2471 0.031 Uiso 1.00 1 c R
H(17) H 0.2811 0.2636 0.1954 0.036 Uiso 1.00 1 c R
H(18) H 0.3055 0.3507 0.1956 0.036 Uiso 1.00 1 c R
H(19) H 0.5078 0.3054 0.2674 0.031 Uiso 1.00 1 c R
H(20) H 0.4198 0.3355 0.3620 0.031 Uiso 1.00 1 c R
H(21) H 0.5560 0.2556 0.4725 0.035 Uiso 1.00 1 c R
H(22) H 0.6392 0.2120 0.3854 0.035 Uiso 1.00 1 c R
H(23) H 0.5342 0.0997 0.4355 0.036 Uiso 1.00 1 c R
H(24) H 0.6090 0.1363 0.5335 0.036 Uiso 1.00 1 c R
H(25) H 0.2625 -0.0123 0.1331 0.051 Uiso 1.00 1 c R
H(26) H 0.1096 0.0124 0.1738 0.051 Uiso 1.00 1 c R
H(27) H 0.3150 0.1176 0.1046 0.057 Uiso 1.00 1 c R
H(28) H 0.1522 0.1351 0.1302 0.057 Uiso 1.00 1 c R
H(29) H 0.2828 0.4230 0.7122 0.051 Uiso 1.00 1 c R
H(30) H 0.3697 0.4302 0.6089 0.051 Uiso 1.00 1 c R
H(31) H 0.0663 0.4240 0.6181 0.038 Uiso 1.00 1 c R
H(32) H 0.1539 0.4323 0.5154 0.038 Uiso 1.00 1 c R

loop_
_atom_site_aniso_label
_atom_site_aniso_U_11
_atom_site_aniso_U_22
_atom_site_aniso_U_33
_atom_site_aniso_U_12
_atom_site_aniso_U_13
_atom_site_aniso_U_23
Ni(1) 0.0160(2) 0.0144(2) 0.0205(2) 0.00034(15) -0.00234(16) 0.00087(15)
S(1) 0.0327(5) 0.0188(4) 0.0307(4) 0.0021(3) -0.0022(3) -0.0044(3)
S(2) 0.0773(9) 0.0416(6) 0.0487(7) 0.0199(6) -0.0233(6) -0.0051(5)
S(3) 0.0578(7) 0.0199(4) 0.0220(4) 0.0024(4) -0.0109(4) -0.0015(3)
S(4) 0.0728(9) 0.0284(5) 0.0452(6) 0.0147(5) -0.0094(6) -0.0057(4)
O(1) 0.0304(14) 0.0202(12) 0.0373(15) 0.0018(10) -0.0012(11) -0.0106(11)
O(2) 0.059(2) 0.0227(14) 0.0433(18) -0.0000(13) -0.0018(15) 0.0035(12)
O(3) 0.0355(16) 0.0452(18) 0.0442(18) 0.0013(14) 0.0064(13) -0.0046(14)
O(4) 0.0268(13) 0.0188(11) 0.0235(12) -0.0007(9) -0.0055(10) -0.0040(9)
O(5) 0.093(3) 0.0372(18) 0.056(2) 0.0171(19) -0.050(2) -0.0075(16)
O(6) 0.114(3) 0.0387(19) 0.0402(19) -0.017(2) 0.032(2) -0.0086(16)
N(1) 0.0266(15) 0.0190(14) 0.0261(15) 0.0046(11) -0.0059(12) 0.0023(11)
N(2) 0.0205(14) 0.0206(14) 0.0279(15) -0.0025(11) 0.0004(11) 0.0009(11)
N(3) 0.0223(14) 0.0178(13) 0.0217(14) 0.0008(10) -0.0045(11) -0.0008(10)
N(4) 0.0192(14) 0.0181(13) 0.0274(15) -0.0001(10) -0.0019(11) -0.0000(11)
C(1) 0.037(2) 0.0215(18) 0.036(2) 0.0074(15) -0.0046(17) 0.0111(15)
C(2) 0.046(2) 0.029(2) 0.036(2) 0.0029(18) 0.0063(18) 0.0131(17)
C(3) 0.034(2) 0.0223(18) 0.041(2) -0.0057(15) 0.0070(17) 0.0080(16)
C(4) 0.0165(16) 0.034(2) 0.037(2) -0.0024(14) 0.0005(15) -0.0014(16)
C(5) 0.0173(16) 0.0310(19) 0.034(2) 0.0045(14) -0.0042(14) 0.0004(15)
C(6) 0.033(2) 0.0182(15) 0.0272(18) 0.0057(14) -0.0056(15) 0.0050(13)
C(7) 0.042(2) 0.0206(17) 0.0277(19) 0.0024(15) -0.0015(16) 0.0013(14)
C(8) 0.0261(18) 0.0209(16) 0.0316(19) -0.0046(13) 0.0056(15) 0.0056(14)
C(9) 0.0154(16) 0.034(2) 0.038(2) -0.0011(14) -0.0037(14) 0.0000(16)
C(10) 0.0204(17) 0.031(2) 0.039(2) 0.0063(14) -0.0084(15) 0.0029(16)
C(11) 0.061(3) 0.028(2) 0.039(2) 0.006(2) -0.017(2) -0.0104(18)
C(12) 0.070(3) 0.035(2) 0.037(2) 0.011(2) -0.017(2) -0.0104(19)
C(13) 0.066(3) 0.0194(18) 0.042(2) 0.0029(18) -0.025(2) -0.0049(16)
C(14) 0.040(2) 0.0230(18) 0.032(2) 0.0011(15) -0.0002(16) -0.0008(15)

loop_
_atom_type_symbol
_atom_type_description
_atom_type_scat_dispersion_real
_atom_type_scat_dispersion_imag
_atom_type_scat_source
C C 0.003 0.002
;
International Tables for Crystallography
(1992, Vol. C, Tables 4.2.6.8 and 6.1.1.4)
;
H H 0.000 0.000
;
International Tables for Crystallography
(1992, Vol. C, Table 6.1.1.4)
;
N N 0.006 0.003
;
International Tables for Crystallography
(1992, Vol. C, Tables 4.2.6.8 and 6.1.1.4)
;
Ni Ni 0.339 1.112
;
International Tables for Crystallography
(1992, Vol. C, Tables 4.2.6.8 and 6.1.1.4)
;
S S 0.125 0.123
;
International Tables for Crystallography
(1992, Vol. C, Tables 4.2.6.8 and 6.1.1.4)
;
O O 0.011 0.006
;
International Tables for Crystallography
(1992, Vol. C, Tables 4.2.6.8 and 6.1.1.4)
;

loop_
_geom_angle_atom_site_label_1
_geom_angle_atom_site_label_2
_geom_angle_atom_site_label_3
_geom_angle
_geom_angle_publ_flag
_geom_angle_site_symmetry_1
O(1) Ni(1) O(4) 170.35(10) yes .
O(1) Ni(1) N(1) 98.67(11) yes .
O(1) Ni(1) N(2) 89.03(11) yes .
O(1) Ni(1) N(3) 83.73(11) yes .
O(1) Ni(1) N(4) 92.24(11) yes .
O(4) Ni(1) N(1) 90.96(10) yes .
O(4) Ni(1) N(2) 91.21(11) yes .
O(4) Ni(1) N(3) 86.68(10) yes .
O(4) Ni(1) N(4) 87.80(10) yes .
N(1) Ni(1) N(2) 93.29(12) yes .
N(1) Ni(1) N(3) 177.04(12) yes .
N(1) Ni(1) N(4) 85.03(12) yes .
N(2) Ni(1) N(3) 84.98(11) yes .
N(2) Ni(1) N(4) 178.03(12) yes .
N(3) Ni(1) N(4) 96.66(11) yes .
O(1) S(1) O(2) 112.65(18) yes .
O(1) S(1) O(3) 111.90(18) yes .
O(1) S(1) C(11) 106.3(2) yes .
O(2) S(1) O(3) 113.9(2) yes .
O(2) S(1) C(11) 106.8(2) yes .
O(3) S(1) C(11) 104.6(2) yes .
S(4) S(2) C(12) 106.0(2) yes 2_545
O(4) S(3) O(5) 111.1(2) yes .
O(4) S(3) O(6) 111.7(2) yes .
O(4) S(3) C(13) 105.22(19) yes .
O(5) S(3) O(6) 114.9(2) yes .
O(5) S(3) C(13) 105.9(2) yes .
O(6) S(3) C(13) 107.3(2) yes .
S(2) S(4) C(14) 105.29(16) yes 2_555
Ni(1) O(1) S(1) 136.11(17) yes .
Ni(1) O(4) S(3) 129.70(14) yes .
Ni(1) N(1) C(1) 116.4(2) yes .
Ni(1) N(1) C(10) 106.8(2) yes .
C(1) N(1) C(10) 113.5(3) yes .
Ni(1) N(2) C(3) 114.5(2) yes .
Ni(1) N(2) C(4) 106.9(2) yes .
C(3) N(2) C(4) 113.6(3) yes .
Ni(1) N(3) C(5) 106.1(2) yes .
Ni(1) N(3) C(6) 117.0(2) yes .
C(5) N(3) C(6) 113.4(2) yes .
Ni(1) N(4) C(8) 114.7(2) yes .
Ni(1) N(4) C(9) 106.5(2) yes .
C(8) N(4) C(9) 113.4(2) yes .
N(1) C(1) C(2) 112.0(3) yes .
C(1) C(2) C(3) 116.0(3) yes .
N(2) C(3) C(2) 111.6(3) yes .
N(2) C(4) C(5) 108.6(3) yes .
N(3) C(5) C(4) 108.0(3) yes .
N(3) C(6) C(7) 111.4(2) yes .
C(6) C(7) C(8) 115.1(3) yes .
N(4) C(8) C(7) 112.3(3) yes .
N(4) C(9) C(10) 108.8(3) yes .
N(1) C(10) C(9) 108.7(3) yes .
S(1) C(11) C(12) 111.8(3) yes .
S(2) C(12) C(11) 113.8(3) yes .
S(3) C(13) C(14) 112.2(3) yes .
S(4) C(14) C(13) 113.2(3) yes .
Ni(1) N(1) H(1) 106.5 no .
C(1) N(1) H(1) 106.5 no .
C(10) N(1) H(1) 106.5 no .
Ni(1) N(2) H(2) 107.1 no .
C(3) N(2) H(2) 107.1 no .
C(4) N(2) H(2) 107.1 no .
Ni(1) N(3) H(3) 106.6 no .
C(5) N(3) H(3) 106.6 no .
C(6) N(3) H(3) 106.6 no .
Ni(1) N(4) H(4) 107.3 no .
C(8) N(4) H(4) 107.3 no .
C(9) N(4) H(4) 107.3 no .
N(1) C(1) H(5) 109.2 no .
N(1) C(1) H(6) 109.2 no .
C(2) C(1) H(5) 109.2 no .
C(2) C(1) H(6) 109.2 no .
H(5) C(1) H(6) 107.9 no .
C(1) C(2) H(7) 108.3 no .
C(1) C(2) H(8) 108.3 no .
C(3) C(2) H(7) 108.3 no .
C(3) C(2) H(8) 108.3 no .
H(7) C(2) H(8) 107.4 no .
N(2) C(3) H(9) 109.3 no .
N(2) C(3) H(10) 109.3 no .
C(2) C(3) H(9) 109.3 no .
C(2) C(3) H(10) 109.3 no .
H(9) C(3) H(10) 108.0 no .
N(2) C(4) H(11) 110.0 no .
N(2) C(4) H(12) 110.0 no .
C(5) C(4) H(11) 110.0 no .
C(5) C(4) H(12) 110.0 no .
H(11) C(4) H(12) 108.3 no .
N(3) C(5) H(13) 110.1 no .
N(3) C(5) H(14) 110.1 no .
C(4) C(5) H(13) 110.1 no .
C(4) C(5) H(14) 110.1 no .
H(13) C(5) H(14) 108.4 no .
N(3) C(6) H(15) 109.3 no .
N(3) C(6) H(16) 109.3 no .
C(7) C(6) H(15) 109.3 no .
C(7) C(6) H(16) 109.3 no .
H(15) C(6) H(16) 108.0 no .
C(6) C(7) H(17) 108.5 no .
C(6) C(7) H(18) 108.5 no .
C(8) C(7) H(17) 108.5 no .
C(8) C(7) H(18) 108.5 no .
H(17) C(7) H(18) 107.5 no .
N(4) C(8) H(19) 109.1 no .
N(4) C(8) H(20) 109.1 no .
C(7) C(8) H(19) 109.2 no .
C(7) C(8) H(20) 109.1 no .
H(19) C(8) H(20) 107.9 no .
N(4) C(9) H(21) 109.9 no .
N(4) C(9) H(22) 109.9 no .
C(10) C(9) H(21) 109.9 no .
C(10) C(9) H(22) 109.9 no .
H(21) C(9) H(22) 108.3 no .
N(1) C(10) H(23) 110.0 no .
N(1) C(10) H(24) 110.0 no .
C(9) C(10) H(23) 109.9 no .
C(9) C(10) H(24) 110.0 no .
H(23) C(10) H(24) 108.3 no .
S(1) C(11) H(25) 109.3 no .
S(1) C(11) H(26) 109.3 no .
C(12) C(11) H(25) 109.3 no .
C(12) C(11) H(26) 109.3 no .
H(25) C(11) H(26) 107.9 no .
S(2) C(12) H(27) 108.8 no .
S(2) C(12) H(28) 108.8 no .
C(11) C(12) H(27) 108.8 no .
C(11) C(12) H(28) 108.8 no .
H(27) C(12) H(28) 107.7 no .
S(3) C(13) H(29) 109.2 no .
S(3) C(13) H(30) 109.2 no .
C(14) C(13) H(29) 109.2 no .
C(14) C(13) H(30) 109.2 no .
H(29) C(13) H(30) 107.9 no .
S(4) C(14) H(31) 108.9 no .
S(4) C(14) H(32) 108.9 no .
C(13) C(14) H(31) 108.9 no .
C(13) C(14) H(32) 108.9 no .
H(31) C(14) H(32) 107.7 no .

loop_
_geom_bond_atom_site_label_1
_geom_bond_atom_site_label_2
_geom_bond_distance
_geom_bond_publ_flag
_geom_bond_site_symmetry_2
Ni(1) O(1) 2.170(2) yes .
Ni(1) O(4) 2.185(2) yes .
Ni(1) N(1) 2.078(3) yes .
Ni(1) N(2) 2.068(3) yes .
Ni(1) N(3) 2.062(2) yes .
Ni(1) N(4) 2.055(3) yes .
S(1) O(1) 1.468(2) yes .
S(1) O(2) 1.439(3) yes .
S(1) O(3) 1.452(3) yes .
S(1) C(11) 1.782(5) yes .
S(2) S(4) 2.082(2) yes 2_545
S(2) C(12) 1.826(5) yes .
S(3) O(4) 1.458(2) yes .
S(3) O(5) 1.457(4) yes .
S(3) O(6) 1.428(4) yes .
S(3) C(13) 1.773(4) yes .
S(4) C(14) 1.818(4) yes .
N(1) C(1) 1.488(5) yes .
N(1) C(10) 1.480(5) yes .
N(2) C(3) 1.475(5) yes .
N(2) C(4) 1.469(4) yes .
N(3) C(5) 1.476(4) yes .
N(3) C(6) 1.468(4) yes .
N(4) C(8) 1.480(4) yes .
N(4) C(9) 1.473(4) yes .
C(1) C(2) 1.514(6) yes .
C(2) C(3) 1.535(6) yes .
C(4) C(5) 1.530(5) yes .
C(6) C(7) 1.529(5) yes .
C(7) C(8) 1.520(5) yes .
C(9) C(10) 1.522(5) yes .
C(11) C(12) 1.534(6) yes .
C(13) C(14) 1.504(6) yes .
N(1) H(1) 0.930 no .
N(2) H(2) 0.930 no .
N(3) H(3) 0.930 no .
N(4) H(4) 0.930 no .
C(1) H(5) 0.990 no .
C(1) H(6) 0.990 no .
C(2) H(7) 0.990 no .
C(2) H(8) 0.990 no .
C(3) H(9) 0.990 no .
C(3) H(10) 0.990 no .
C(4) H(11) 0.990 no .
C(4) H(12) 0.990 no .
C(5) H(13) 0.990 no .
C(5) H(14) 0.990 no .
C(6) H(15) 0.990 no .
C(6) H(16) 0.990 no .
C(7) H(17) 0.990 no .
C(7) H(18) 0.990 no .
C(8) H(19) 0.990 no .
C(8) H(20) 0.990 no .
C(9) H(21) 0.990 no .
C(9) H(22) 0.990 no .
C(10) H(23) 0.990 no .
C(10) H(24) 0.990 no .
C(11) H(25) 0.990 no .
C(11) H(26) 0.990 no .
C(12) H(27) 0.990 no .
C(12) H(28) 0.990 no .
C(13) H(29) 0.990 no .
C(13) H(30) 0.990 no .
C(14) H(31) 0.990 no .
C(14) H(32) 0.990 no .

loop_
_geom_contact_atom_site_label_1
_geom_contact_atom_site_label_2
_geom_contact_distance
_geom_contact_site_symmetry_2
Ni(1) S(1) 3.3846(10) .
Ni(1) S(3) 3.3121(10) .
Ni(1) C(1) 3.046(4) .
Ni(1) C(2) 3.367(4) .
Ni(1) C(3) 2.997(4) .
Ni(1) C(4) 2.865(3) .
Ni(1) C(5) 2.849(3) .
Ni(1) C(6) 3.026(3) .
Ni(1) C(7) 3.310(4) .
Ni(1) C(8) 2.992(3) .
Ni(1) C(9) 2.849(3) .
Ni(1) C(10) 2.878(3) .
S(1) Ni(1) 3.3846(10) .
S(1) C(12) 2.749(5) .
S(2) C(11) 2.818(5) .
S(2) C(13) 3.469(4) 2_545
S(2) C(14) 3.104(4) 2_545
S(3) Ni(1) 3.3121(10) .
S(3) N(1) 3.458(3) .
S(3) N(2) 3.566(3) .
S(3) C(14) 2.723(4) .
S(4) C(12) 3.124(5) 2_555
S(4) C(13) 2.779(4) .
O(1) O(2) 2.419(4) .
O(1) O(3) 2.419(4) .
O(1) N(1) 3.223(4) .
O(1) N(2) 2.972(4) .
O(1) N(3) 2.826(3) .
O(1) N(4) 3.047(4) .
O(1) C(1) 3.460(5) .
O(1) C(3) 3.188(5) .
O(1) C(4) 3.289(4) .
O(1) C(11) 2.607(5) .
O(1) C(12) 3.097(5) .
O(2) O(1) 2.419(4) .
O(2) O(3) 2.423(4) .
O(2) C(1) 3.572(5) .
O(2) C(6) 3.470(4) 2_545
O(2) C(7) 3.281(4) 2_545
O(2) C(10) 3.590(5) 3_656
O(2) C(11) 2.594(5) .
O(3) O(1) 2.419(4) .
O(3) O(2) 2.423(4) .
O(3) N(4) 3.091(4) .
O(3) C(9) 3.542(5) .
O(3) C(10) 3.243(5) .
O(3) C(11) 2.567(6) .
O(3) C(12) 3.055(6) .
O(3) C(14) 3.208(5) 4_554
O(4) O(5) 2.404(4) .
O(4) O(6) 2.389(4) .
O(4) N(1) 3.040(3) .
O(4) N(2) 3.040(3) .
O(4) N(3) 2.916(3) .
O(4) N(4) 2.942(4) .
O(4) C(5) 3.246(4) .
O(4) C(6) 3.143(4) .
O(4) C(8) 3.111(4) .
O(4) C(9) 3.284(4) .
O(4) C(13) 2.574(5) .
O(4) C(14) 3.020(4) .
O(5) O(4) 2.404(4) .
O(5) O(6) 2.433(7) .
O(5) N(1) 3.158(4) .
O(5) N(3) 2.947(5) 4_555
O(5) C(5) 3.258(5) 4_555
O(5) C(6) 3.337(5) 4_555
O(5) C(13) 2.584(5) .
O(6) O(4) 2.389(4) .
O(6) O(5) 2.433(7) .
O(6) N(2) 3.095(4) .
O(6) N(4) 3.218(5) 4_455
O(6) C(8) 3.212(6) 4_455
O(6) C(9) 3.419(5) 4_455
O(6) C(13) 2.586(6) .
O(6) C(14) 3.121(5) .
N(1) S(3) 3.458(3) .
N(1) O(1) 3.223(4) .
N(1) O(4) 3.040(3) .
N(1) O(5) 3.158(4) .
N(1) N(2) 3.015(4) .
N(1) N(4) 2.793(4) .
N(1) C(2) 2.488(5) .
N(1) C(3) 3.147(5) .
N(1) C(9) 2.440(5) .
N(2) S(3) 3.566(3) .
N(2) O(1) 2.972(4) .
N(2) O(4) 3.040(3) .
N(2) O(6) 3.095(4) .
N(2) N(1) 3.015(4) .
N(2) N(3) 2.790(4) .
N(2) C(1) 3.173(5) .
N(2) C(2) 2.489(5) .
N(2) C(5) 2.436(5) .
N(3) O(1) 2.826(3) .
N(3) O(4) 2.916(3) .
N(3) O(5) 2.947(5) 4_454
N(3) N(2) 2.790(4) .
N(3) N(4) 3.076(4) .
N(3) C(4) 2.432(5) .
N(3) C(7) 2.476(5) .
N(3) C(8) 3.151(4) .
N(4) O(1) 3.047(4) .
N(4) O(3) 3.091(4) .
N(4) O(4) 2.942(4) .
N(4) O(6) 3.218(5) 4_554
N(4) N(1) 2.793(4) .
N(4) N(3) 3.076(4) .
N(4) C(6) 3.199(4) .
N(4) C(7) 2.491(5) .
N(4) C(10) 2.436(5) .
C(1) Ni(1) 3.046(4) .
C(1) O(1) 3.460(5) .
C(1) O(2) 3.572(5) .
C(1) N(2) 3.173(5) .
C(1) C(3) 2.585(6) .
C(1) C(10) 2.481(5) .
C(2) Ni(1) 3.367(4) .
C(2) N(1) 2.488(5) .
C(2) N(2) 2.489(5) .
C(3) Ni(1) 2.997(4) .
C(3) O(1) 3.188(5) .
C(3) N(1) 3.147(5) .
C(3) C(1) 2.585(6) .
C(3) C(4) 2.463(5) .
C(4) Ni(1) 2.865(3) .
C(4) O(1) 3.289(4) .
C(4) N(3) 2.432(5) .
C(4) C(3) 2.463(5) .
C(5) Ni(1) 2.849(3) .
C(5) O(4) 3.246(4) .
C(5) O(5) 3.258(5) 4_454
C(5) N(2) 2.436(5) .
C(5) C(6) 2.460(5) .
C(6) Ni(1) 3.026(3) .
C(6) O(2) 3.470(4) 2_555
C(6) O(4) 3.143(4) .
C(6) O(5) 3.337(5) 4_454
C(6) N(4) 3.199(4) .
C(6) C(5) 2.460(5) .
C(6) C(8) 2.572(5) .
C(7) Ni(1) 3.310(4) .
C(7) O(2) 3.281(4) 2_555
C(7) N(3) 2.476(5) .
C(7) N(4) 2.491(5) .
C(8) Ni(1) 2.992(3) .
C(8) O(4) 3.111(4) .
C(8) O(6) 3.212(6) 4_554
C(8) N(3) 3.151(4) .
C(8) C(6) 2.572(5) .
C(8) C(9) 2.468(5) .
C(9) Ni(1) 2.849(3) .
C(9) O(3) 3.542(5) .
C(9) O(4) 3.284(4) .
C(9) O(6) 3.419(5) 4_554
C(9) N(1) 2.440(5) .
C(9) C(8) 2.468(5) .
C(10) Ni(1) 2.878(3) .
C(10) O(2) 3.590(5) 3_656
C(10) O(3) 3.243(5) .
C(10) N(4) 2.436(5) .
C(10) C(1) 2.481(5) .
C(11) S(2) 2.818(5) .
C(11) O(1) 2.607(5) .
C(11) O(2) 2.594(5) .
C(11) O(3) 2.567(6) .
C(12) S(1) 2.749(5) .
C(12) S(4) 3.124(5) 2_545
C(12) O(1) 3.097(5) .
C(12) O(3) 3.055(6) .
C(13) S(2) 3.469(4) 2_555
C(13) S(4) 2.779(4) .
C(13) O(4) 2.574(5) .
C(13) O(5) 2.584(5) .
C(13) O(6) 2.586(6) .
C(14) S(2) 3.104(4) 2_555
C(14) S(3) 2.723(4) .
C(14) O(3) 3.208(5) 4_455
C(14) O(4) 3.020(4) .
C(14) O(6) 3.121(5) .
Ni(1) H(1) 2.506 .
Ni(1) H(2) 2.505 .
Ni(1) H(3) 2.492 .
Ni(1) H(4) 2.495 .
Ni(1) H(6) 3.224 .
Ni(1) H(7) 3.554 .
Ni(1) H(9) 3.123 .
Ni(1) H(12) 3.167 .
Ni(1) H(14) 3.106 .
Ni(1) H(15) 3.239 .
Ni(1) H(17) 3.413 .
Ni(1) H(20) 3.167 .
Ni(1) H(21) 3.115 .
Ni(1) H(23) 3.188 .
S(1) H(4) 3.018 .
S(1) H(5) 3.436 3_656
S(1) H(6) 3.057 .
S(1) H(9) 3.418 .
S(1) H(18) 3.596 2_545
S(1) H(23) 3.166 .
S(1) H(25) 2.307 .
S(1) H(26) 2.307 .
S(1) H(27) 2.814 .
S(1) H(28) 2.959 .
S(1) H(31) 3.545 4_554
S(2) H(20) 3.080 4_454
S(2) H(21) 3.122 4_454
S(2) H(25) 2.897 .
S(2) H(26) 3.039 .
S(2) H(27) 2.340 .
S(2) H(28) 2.340 .
S(2) H(30) 2.961 2_545
S(2) H(30) 3.370 4_454
S(2) H(32) 3.204 2_545
S(3) H(1) 2.788 .
S(3) H(2) 2.931 .
S(3) H(3) 3.551 4_555
S(3) H(13) 3.556 4_555
S(3) H(14) 3.573 .
S(3) H(21) 3.455 .
S(3) H(28) 3.599 4_555
S(3) H(29) 2.297 .
S(3) H(30) 2.297 .
S(3) H(31) 2.855 .
S(3) H(32) 2.868 .
S(4) H(7) 3.402 2_556
S(4) H(8) 3.439 2_556
S(4) H(13) 3.427 3_566
S(4) H(14) 3.204 3_566
S(4) H(15) 3.501 3_566
S(4) H(25) 3.376 2_555
S(4) H(27) 3.048 2_555
S(4) H(29) 2.915 .
S(4) H(30) 2.928 .
S(4) H(31) 2.335 .
S(4) H(31) 3.559 3_566
S(4) H(32) 2.335 .
S(4) H(32) 3.246 3_566
O(1) H(3) 2.448 .
O(1) H(4) 2.735 .
O(1) H(6) 2.984 .
O(1) H(9) 2.617 .
O(1) H(12) 2.890 .
O(1) H(17) 3.543 .
O(1) H(23) 3.351 .
O(1) H(25) 3.441 .
O(1) H(26) 2.822 .
O(1) H(27) 3.250 .
O(1) H(28) 2.811 .
O(2) H(5) 2.936 3_656
O(2) H(6) 2.621 .
O(2) H(9) 3.143 .
O(2) H(10) 2.753 3_556
O(2) H(15) 3.387 2_545
O(2) H(16) 3.148 2_545
O(2) H(18) 2.421 2_545
O(2) H(23) 3.536 .
O(2) H(24) 2.789 3_656
O(2) H(25) 2.798 .
O(2) H(26) 2.794 .
O(3) H(4) 2.305 .
O(3) H(5) 2.889 3_656
O(3) H(6) 3.426 .
O(3) H(23) 2.436 .
O(3) H(25) 2.780 .
O(3) H(26) 3.405 .
O(3) H(27) 2.627 .
O(3) H(28) 3.443 .
O(3) H(29) 3.395 4_554
O(3) H(31) 2.402 4_554
O(4) H(1) 2.729 .
O(4) H(2) 2.745 .
O(4) H(14) 2.799 .
O(4) H(15) 2.651 .
O(4) H(20) 2.575 .
O(4) H(21) 2.849 .
O(4) H(29) 3.411 .
O(4) H(30) 2.813 .
O(4) H(31) 3.266 .
O(4) H(32) 2.657 .
O(5) H(1) 2.293 .
O(5) H(3) 2.203 4_555
O(5) H(12) 3.409 4_555
O(5) H(13) 2.752 4_555
O(5) H(16) 2.863 4_555
O(5) H(17) 3.541 4_555
O(5) H(21) 2.952 .
O(5) H(28) 2.651 4_555
O(5) H(29) 2.825 .
O(5) H(30) 2.732 .
O(6) H(1) 3.263 .
O(6) H(2) 2.228 .
O(6) H(4) 2.716 4_455
O(6) H(7) 3.140 .
O(6) H(13) 3.358 4_555
O(6) H(14) 3.362 .
O(6) H(19) 2.487 4_455
O(6) H(22) 2.741 4_455
O(6) H(29) 2.780 .
O(6) H(30) 3.411 .
O(6) H(31) 2.768 .
O(6) H(32) 3.416 .
N(1) H(2) 3.195 .
N(1) H(4) 3.192 .
N(1) H(5) 2.041 .
N(1) H(6) 2.041 .
N(1) H(7) 2.633 .
N(1) H(8) 3.319 .
N(1) H(9) 3.384 .
N(1) H(16) 3.292 4_555
N(1) H(21) 2.679 .
N(1) H(22) 3.299 .
N(1) H(23) 2.042 .
N(1) H(24) 2.042 .
N(2) H(1) 3.211 .
N(2) H(3) 3.163 .
N(2) H(6) 3.466 .
N(2) H(7) 2.612 .
N(2) H(8) 3.313 .
N(2) H(9) 2.030 .
N(2) H(10) 2.030 .
N(2) H(11) 2.033 .
N(2) H(12) 2.033 .
N(2) H(13) 3.296 .
N(2) H(14) 2.669 .
N(2) H(18) 3.445 4_455
N(2) H(19) 3.356 4_455
N(3) H(2) 3.236 .
N(3) H(4) 3.357 .
N(3) H(11) 3.293 .
N(3) H(12) 2.661 .
N(3) H(13) 2.040 .
N(3) H(14) 2.040 .
N(3) H(15) 2.024 .
N(3) H(16) 2.024 .
N(3) H(17) 2.599 .
N(3) H(18) 3.302 .
N(3) H(20) 3.366 .
N(3) H(28) 3.524 .
N(4) H(1) 3.226 .
N(4) H(3) 3.356 .
N(4) H(15) 3.457 .
N(4) H(17) 2.596 .
N(4) H(18) 3.310 .
N(4) H(19) 2.032 .
N(4) H(20) 2.032 .
N(4) H(21) 2.036 .
N(4) H(22) 2.036 .
N(4) H(23) 2.677 .
N(4) H(24) 3.294 .
C(1) H(1) 1.966 .
C(1) H(2) 3.441 .
C(1) H(7) 2.053 .
C(1) H(8) 2.053 .
C(1) H(9) 2.729 .
C(1) H(10) 3.404 .
C(1) H(16) 3.529 4_555
C(1) H(23) 2.611 .
C(1) H(23) 3.300 3_656
C(1) H(24) 2.784 .
C(2) H(1) 2.648 .
C(2) H(2) 2.615 .
C(2) H(5) 2.064 .
C(2) H(6) 2.064 .
C(2) H(9) 2.083 .
C(2) H(10) 2.083 .
C(2) H(19) 3.403 4_455
C(2) H(29) 3.482 2_546
C(3) H(1) 3.461 .
C(3) H(2) 1.962 .
C(3) H(5) 3.411 .
C(3) H(6) 2.746 .
C(3) H(7) 2.071 .
C(3) H(8) 2.071 .
C(3) H(9) 3.098 3_556
C(3) H(11) 2.777 .
C(3) H(12) 2.587 .
C(3) H(18) 3.304 4_455
C(3) H(19) 3.411 4_455
C(4) H(2) 1.957 .
C(4) H(3) 2.630 .
C(4) H(9) 2.692 .
C(4) H(10) 2.638 .
C(4) H(13) 2.089 .
C(4) H(14) 2.089 .
C(4) H(18) 3.455 4_455
C(4) H(22) 3.064 1_455
C(4) H(24) 3.434 1_455
C(5) H(2) 2.688 .
C(5) H(3) 1.956 .
C(5) H(11) 2.087 .
C(5) H(12) 2.087 .
C(5) H(15) 2.632 .
C(5) H(16) 2.689 .
C(5) H(22) 3.240 1_455
C(6) H(1) 3.544 4_454
C(6) H(3) 1.949 .
C(6) H(4) 3.555 .
C(6) H(13) 2.726 .
C(6) H(14) 2.632 .
C(6) H(17) 2.069 .
C(6) H(18) 2.069 .
C(6) H(19) 3.390 .
C(6) H(20) 2.686 .
C(6) H(24) 3.568 4_454
C(6) H(25) 3.322 2_555
C(6) H(32) 3.563 .
C(7) H(2) 3.435 4_554
C(7) H(3) 2.662 .
C(7) H(4) 2.666 .
C(7) H(10) 3.343 4_554
C(7) H(11) 3.189 4_554
C(7) H(15) 2.079 .
C(7) H(16) 2.079 .
C(7) H(19) 2.068 .
C(7) H(20) 2.068 .
C(7) H(24) 3.345 4_454
C(8) H(2) 3.378 4_554
C(8) H(3) 3.524 .
C(8) H(4) 1.968 .
C(8) H(7) 3.584 4_554
C(8) H(15) 2.708 .
C(8) H(16) 3.395 .
C(8) H(17) 2.060 .
C(8) H(18) 2.060 .
C(8) H(21) 2.610 .
C(8) H(22) 2.754 .
C(9) H(1) 2.685 .
C(9) H(4) 1.962 .
C(9) H(11) 3.126 1_655
C(9) H(13) 3.468 1_655
C(9) H(19) 2.680 .
C(9) H(20) 2.650 .
C(9) H(23) 2.080 .
C(9) H(24) 2.080 .
C(10) H(1) 1.959 .
C(10) H(4) 2.663 .
C(10) H(5) 2.680 .
C(10) H(6) 2.680 .
C(10) H(6) 3.432 3_656
C(10) H(11) 3.232 1_655
C(10) H(16) 3.526 4_555
C(10) H(21) 2.080 .
C(10) H(22) 2.080 .
C(11) H(15) 3.345 2_545
C(11) H(27) 2.076 .
C(11) H(28) 2.076 .
C(11) H(30) 3.360 4_454
C(11) H(31) 3.517 4_554
C(11) H(32) 3.240 2_545
C(12) H(3) 3.558 .
C(12) H(17) 3.310 .
C(12) H(21) 3.491 4_454
C(12) H(25) 2.082 .
C(12) H(26) 2.082 .
C(12) H(30) 3.294 4_454
C(12) H(31) 3.304 4_554
C(12) H(32) 3.590 2_545
C(13) H(8) 3.380 2_556
C(13) H(26) 3.405 4_555
C(13) H(28) 3.571 4_555
C(13) H(31) 2.051 .
C(13) H(32) 2.051 .
C(14) H(14) 3.557 .
C(14) H(15) 3.551 .
C(14) H(25) 3.131 2_555
C(14) H(27) 3.383 4_455
C(14) H(29) 2.054 .
C(14) H(30) 2.054 .
H(1) Ni(1) 2.506 .
H(1) S(3) 2.788 .
H(1) O(4) 2.729 .
H(1) O(5) 2.293 .
H(1) O(6) 3.263 .
H(1) N(2) 3.211 .
H(1) N(4) 3.226 .
H(1) C(1) 1.966 .
H(1) C(2) 2.648 .
H(1) C(3) 3.461 .
H(1) C(6) 3.544 4_555
H(1) C(9) 2.685 .
H(1) C(10) 1.959 .
H(1) H(2) 3.116 .
H(1) H(5) 2.260 .
H(1) H(6) 2.766 .
H(1) H(7) 2.436 .
H(1) H(8) 3.484 .
H(1) H(16) 2.618 4_555
H(1) H(21) 2.577 .
H(1) H(22) 3.574 .
H(1) H(23) 2.756 .
H(1) H(24) 2.197 .
H(2) Ni(1) 2.505 .
H(2) S(3) 2.931 .
H(2) O(4) 2.745 .
H(2) O(6) 2.228 .
H(2) N(1) 3.195 .
H(2) N(3) 3.236 .
H(2) C(1) 3.441 .
H(2) C(2) 2.615 .
H(2) C(3) 1.962 .
H(2) C(4) 1.957 .
H(2) C(5) 2.688 .
H(2) C(7) 3.435 4_455
H(2) C(8) 3.378 4_455
H(2) H(1) 3.116 .
H(2) H(7) 2.376 .
H(2) H(8) 3.443 .
H(2) H(9) 2.763 .
H(2) H(10) 2.285 .
H(2) H(11) 2.195 .
H(2) H(12) 2.753 .
H(2) H(13) 3.574 .
H(2) H(14) 2.574 .
H(2) H(17) 3.247 4_455
H(2) H(18) 3.098 4_455
H(2) H(19) 2.589 4_455
H(3) Ni(1) 2.492 .
H(3) S(3) 3.551 4_454
H(3) O(1) 2.448 .
H(3) O(5) 2.203 4_454
H(3) N(2) 3.163 .
H(3) N(4) 3.356 .
H(3) C(4) 2.630 .
H(3) C(5) 1.956 .
H(3) C(6) 1.949 .
H(3) C(7) 2.662 .
H(3) C(8) 3.524 .
H(3) C(12) 3.558 .
H(3) H(4) 3.381 .
H(3) H(11) 3.526 .
H(3) H(12) 2.502 .
H(3) H(13) 2.222 .
H(3) H(14) 2.761 .
H(3) H(15) 2.750 .
H(3) H(16) 2.221 .
H(3) H(17) 2.436 .
H(3) H(18) 3.469 .
H(3) H(28) 2.680 .
H(4) Ni(1) 2.495 .
H(4) S(1) 3.018 .
H(4) O(1) 2.735 .
H(4) O(3) 2.305 .
H(4) O(6) 2.716 4_554
H(4) N(1) 3.192 .
H(4) N(3) 3.357 .
H(4) C(6) 3.555 .
H(4) C(7) 2.666 .
H(4) C(8) 1.968 .
H(4) C(9) 1.962 .
H(4) C(10) 2.663 .
H(4) H(3) 3.381 .
H(4) H(17) 2.423 .
H(4) H(18) 3.465 .
H(4) H(19) 2.257 .
H(4) H(20) 2.765 .
H(4) H(21) 2.761 .
H(4) H(22) 2.217 .
H(4) H(23) 2.552 .
H(4) H(24) 3.558 .
H(4) H(27) 3.123 .
H(4) H(31) 3.427 4_554
H(5) S(1) 3.436 3_656
H(5) O(2) 2.936 3_656
H(5) O(3) 2.889 3_656
H(5) N(1) 2.041 .
H(5) C(2) 2.064 .
H(5) C(3) 3.411 .
H(5) C(10) 2.680 .
H(5) H(1) 2.260 .
H(5) H(6) 1.601 .
H(5) H(6) 3.357 3_656
H(5) H(7) 2.388 .
H(5) H(8) 2.287 .
H(5) H(16) 2.956 4_555
H(5) H(23) 2.846 .
H(5) H(23) 2.926 3_656
H(5) H(24) 2.619 .
H(6) Ni(1) 3.224 .
H(6) S(1) 3.057 .
H(6) O(1) 2.984 .
H(6) O(2) 2.621 .
H(6) O(3) 3.426 .
H(6) N(1) 2.041 .
H(6) N(2) 3.466 .
H(6) C(2) 2.064 .
H(6) C(3) 2.746 .
H(6) C(10) 2.680 .
H(6) C(10) 3.432 3_656
H(6) H(1) 2.766 .
H(6) H(5) 1.601 .
H(6) H(5) 3.357 3_656
H(6) H(6) 3.282 3_656
H(6) H(7) 2.852 .
H(6) H(8) 2.397 .
H(6) H(9) 2.521 .
H(6) H(10) 3.589 .
H(6) H(23) 2.431 .
H(6) H(23) 2.774 3_656
H(6) H(24) 3.113 .
H(6) H(24) 3.223 3_656
H(7) Ni(1) 3.554 .
H(7) S(4) 3.402 2_546
H(7) O(6) 3.140 .
H(7) N(1) 2.633 .
H(7) N(2) 2.612 .
H(7) C(1) 2.053 .
H(7) C(3) 2.071 .
H(7) C(8) 3.584 4_455
H(7) H(1) 2.436 .
H(7) H(2) 2.376 .
H(7) H(5) 2.388 .
H(7) H(6) 2.852 .
H(7) H(8) 1.596 .
H(7) H(9) 2.866 .
H(7) H(10) 2.428 .
H(7) H(13) 3.576 4_555
H(7) H(19) 2.662 4_455
H(8) S(4) 3.439 2_546
H(8) N(1) 3.319 .
H(8) N(2) 3.313 .
H(8) C(1) 2.053 .
H(8) C(3) 2.071 .
H(8) C(13) 3.380 2_546
H(8) H(1) 3.484 .
H(8) H(2) 3.443 .
H(8) H(5) 2.287 .
H(8) H(6) 2.397 .
H(8) H(7) 1.596 .
H(8) H(9) 2.439 .
H(8) H(10) 2.290 .
H(8) H(12) 3.463 3_556
H(8) H(29) 2.529 2_546
H(8) H(30) 3.538 2_546
H(9) Ni(1) 3.123 .
H(9) S(1) 3.418 .
H(9) O(1) 2.617 .
H(9) O(2) 3.143 .
H(9) N(1) 3.384 .
H(9) N(2) 2.030 .
H(9) C(1) 2.729 .
H(9) C(2) 2.083 .
H(9) C(3) 3.098 3_556
H(9) C(4) 2.692 .
H(9) H(2) 2.763 .
H(9) H(6) 2.521 .
H(9) H(7) 2.866 .
H(9) H(8) 2.439 .
H(9) H(9) 2.486 3_556
H(9) H(10) 1.602 .
H(9) H(10) 2.843 3_556
H(9) H(11) 3.154 .
H(9) H(12) 2.445 .
H(10) O(2) 2.753 3_556
H(10) N(2) 2.030 .
H(10) C(1) 3.404 .
H(10) C(2) 2.083 .
H(10) C(4) 2.638 .
H(10) C(7) 3.343 4_455
H(10) H(2) 2.285 .
H(10) H(6) 3.589 .
H(10) H(7) 2.428 .
H(10) H(8) 2.290 .
H(10) H(9) 1.602 .
H(10) H(9) 2.843 3_556
H(10) H(11) 2.593 .
H(10) H(12) 2.775 .
H(10) H(18) 2.488 4_455
H(10) H(19) 3.064 4_455
H(10) H(26) 3.594 3_556
H(11) N(2) 2.033 .
H(11) N(3) 3.293 .
H(11) C(3) 2.777 .
H(11) C(5) 2.087 .
H(11) C(7) 3.189 4_455
H(11) C(9) 3.126 1_455
H(11) C(10) 3.232 1_455
H(11) H(2) 2.195 .
H(11) H(3) 3.526 .
H(11) H(9) 3.154 .
H(11) H(10) 2.593 .
H(11) H(12) 1.605 .
H(11) H(13) 2.411 .
H(11) H(14) 2.379 .
H(11) H(17) 2.775 4_455
H(11) H(18) 2.689 4_455
H(11) H(21) 3.131 1_455
H(11) H(22) 2.624 1_455
H(11) H(23) 3.587 1_455
H(11) H(24) 2.598 1_455
H(12) Ni(1) 3.167 .
H(12) O(1) 2.890 .
H(12) O(5) 3.409 4_454
H(12) N(2) 2.033 .
H(12) N(3) 2.661 .
H(12) C(3) 2.587 .
H(12) C(5) 2.087 .
H(12) H(2) 2.753 .
H(12) H(3) 2.502 .
H(12) H(8) 3.463 3_556
H(12) H(9) 2.445 .
H(12) H(10) 2.775 .
H(12) H(11) 1.605 .
H(12) H(13) 2.378 .
H(12) H(14) 2.887 .
H(12) H(22) 2.964 1_455
H(12) H(24) 3.415 1_455
H(12) H(29) 3.167 4_454
H(13) S(3) 3.556 4_454
H(13) S(4) 3.427 3_566
H(13) O(5) 2.752 4_454
H(13) O(6) 3.358 4_454
H(13) N(2) 3.296 .
H(13) N(3) 2.040 .
H(13) C(4) 2.089 .
H(13) C(6) 2.726 .
H(13) C(9) 3.468 1_455
H(13) H(2) 3.574 .
H(13) H(3) 2.222 .
H(13) H(7) 3.576 4_454
H(13) H(11) 2.411 .
H(13) H(12) 2.378 .
H(13) H(14) 1.606 .
H(13) H(15) 2.997 .
H(13) H(16) 2.583 .
H(13) H(21) 3.496 1_455
H(13) H(22) 2.603 1_455
H(14) Ni(1) 3.106 .
H(14) S(3) 3.573 .
H(14) S(4) 3.204 3_566
H(14) O(4) 2.799 .
H(14) O(6) 3.362 .
H(14) N(2) 2.669 .
H(14) N(3) 2.040 .
H(14) C(4) 2.089 .
H(14) C(6) 2.632 .
H(14) C(14) 3.557 .
H(14) H(2) 2.574 .
H(14) H(3) 2.761 .
H(14) H(11) 2.379 .
H(14) H(12) 2.887 .
H(14) H(13) 1.606 .
H(14) H(15) 2.417 .
H(14) H(16) 2.940 .
H(14) H(27) 2.987 4_455
H(14) H(31) 3.228 .
H(14) H(32) 3.006 .
H(15) Ni(1) 3.239 .
H(15) S(4) 3.501 3_566
H(15) O(2) 3.387 2_555
H(15) O(4) 2.651 .
H(15) N(3) 2.024 .
H(15) N(4) 3.457 .
H(15) C(5) 2.632 .
H(15) C(7) 2.079 .
H(15) C(8) 2.708 .
H(15) C(11) 3.345 2_555
H(15) C(14) 3.551 .
H(15) H(3) 2.750 .
H(15) H(13) 2.997 .
H(15) H(14) 2.417 .
H(15) H(16) 1.602 .
H(15) H(17) 2.863 .
H(15) H(18) 2.438 .
H(15) H(19) 3.547 .
H(15) H(20) 2.448 .
H(15) H(25) 2.498 2_555
H(15) H(26) 3.565 2_555
H(15) H(32) 2.599 .
H(16) O(2) 3.148 2_555
H(16) O(5) 2.863 4_454
H(16) N(1) 3.292 4_454
H(16) N(3) 2.024 .
H(16) C(1) 3.529 4_454
H(16) C(5) 2.689 .
H(16) C(7) 2.079 .
H(16) C(8) 3.395 .
H(16) C(10) 3.526 4_454
H(16) H(1) 2.618 4_454
H(16) H(3) 2.221 .
H(16) H(5) 2.956 4_454
H(16) H(13) 2.583 .
H(16) H(14) 2.940 .
H(16) H(15) 1.602 .
H(16) H(17) 2.429 .
H(16) H(18) 2.288 .
H(16) H(20) 3.548 .
H(16) H(24) 2.883 4_454
H(16) H(25) 3.524 2_555
H(17) Ni(1) 3.413 .
H(17) O(1) 3.543 .
H(17) O(5) 3.541 4_454
H(17) N(3) 2.599 .
H(17) N(4) 2.596 .
H(17) C(6) 2.069 .
H(17) C(8) 2.060 .
H(17) C(12) 3.310 .
H(17) H(2) 3.247 4_554
H(17) H(3) 2.436 .
H(17) H(4) 2.423 .
H(17) H(11) 2.775 4_554
H(17) H(15) 2.863 .
H(17) H(16) 2.429 .
H(17) H(18) 1.597 .
H(17) H(19) 2.436 .
H(17) H(20) 2.852 .
H(17) H(24) 3.219 4_454
H(17) H(27) 2.927 .
H(17) H(28) 2.758 .
H(18) S(1) 3.596 2_555
H(18) O(2) 2.421 2_555
H(18) N(2) 3.445 4_554
H(18) N(3) 3.302 .
H(18) N(4) 3.310 .
H(18) C(3) 3.304 4_554
H(18) C(4) 3.455 4_554
H(18) C(6) 2.069 .
H(18) C(8) 2.060 .
H(18) H(2) 3.098 4_554
H(18) H(3) 3.469 .
H(18) H(4) 3.465 .
H(18) H(10) 2.488 4_554
H(18) H(11) 2.689 4_554
H(18) H(15) 2.438 .
H(18) H(16) 2.288 .
H(18) H(17) 1.597 .
H(18) H(19) 2.263 .
H(18) H(20) 2.443 .
H(18) H(24) 2.811 4_454
H(18) H(25) 3.424 2_555
H(18) H(26) 3.490 2_555
H(19) O(6) 2.487 4_554
H(19) N(2) 3.356 4_554
H(19) N(4) 2.032 .
H(19) C(2) 3.403 4_554
H(19) C(3) 3.411 4_554
H(19) C(6) 3.390 .
H(19) C(7) 2.068 .
H(19) C(9) 2.680 .
H(19) H(2) 2.589 4_554
H(19) H(4) 2.257 .
H(19) H(7) 2.662 4_554
H(19) H(10) 3.064 4_554
H(19) H(15) 3.547 .
H(19) H(17) 2.436 .
H(19) H(18) 2.263 .
H(19) H(20) 1.601 .
H(19) H(21) 2.879 .
H(19) H(22) 2.598 .
H(20) Ni(1) 3.167 .
H(20) S(2) 3.080 4_555
H(20) O(4) 2.575 .
H(20) N(3) 3.366 .
H(20) N(4) 2.032 .
H(20) C(6) 2.686 .
H(20) C(7) 2.068 .
H(20) C(9) 2.650 .
H(20) H(4) 2.765 .
H(20) H(15) 2.448 .
H(20) H(16) 3.548 .
H(20) H(17) 2.852 .
H(20) H(18) 2.443 .
H(20) H(19) 1.601 .
H(20) H(21) 2.408 .
H(20) H(22) 3.054 .
H(20) H(25) 3.249 2_555
H(20) H(26) 3.257 2_555
H(21) Ni(1) 3.115 .
H(21) S(2) 3.122 4_555
H(21) S(3) 3.455 .
H(21) O(4) 2.849 .
H(21) O(5) 2.952 .
H(21) N(1) 2.679 .
H(21) N(4) 2.036 .
H(21) C(8) 2.610 .
H(21) C(10) 2.080 .
H(21) C(12) 3.491 4_555
H(21) H(1) 2.577 .
H(21) H(4) 2.761 .
H(21) H(11) 3.131 1_655
H(21) H(13) 3.496 1_655
H(21) H(19) 2.879 .
H(21) H(20) 2.408 .
H(21) H(22) 1.605 .
H(21) H(23) 2.878 .
H(21) H(24) 2.362 .
H(21) H(28) 3.002 4_555
H(22) O(6) 2.741 4_554
H(22) N(1) 3.299 .
H(22) N(4) 2.036 .
H(22) C(4) 3.064 1_655
H(22) C(5) 3.240 1_655
H(22) C(8) 2.754 .
H(22) C(10) 2.080 .
H(22) H(1) 3.574 .
H(22) H(4) 2.217 .
H(22) H(11) 2.624 1_655
H(22) H(12) 2.964 1_655
H(22) H(13) 2.603 1_655
H(22) H(19) 2.598 .
H(22) H(20) 3.054 .
H(22) H(21) 1.605 .
H(22) H(23) 2.362 .
H(22) H(24) 2.408 .
H(23) Ni(1) 3.188 .
H(23) S(1) 3.166 .
H(23) O(1) 3.351 .
H(23) O(2) 3.536 .
H(23) O(3) 2.436 .
H(23) N(1) 2.042 .
H(23) N(4) 2.677 .
H(23) C(1) 2.611 .
H(23) C(1) 3.300 3_656
H(23) C(9) 2.080 .
H(23) H(1) 2.756 .
H(23) H(4) 2.552 .
H(23) H(5) 2.846 .
H(23) H(5) 2.926 3_656
H(23) H(6) 2.431 .
H(23) H(6) 2.774 3_656
H(23) H(11) 3.587 1_655
H(23) H(21) 2.878 .
H(23) H(22) 2.362 .
H(23) H(24) 1.605 .
H(24) O(2) 2.789 3_656
H(24) N(1) 2.042 .
H(24) N(4) 3.294 .
H(24) C(1) 2.784 .
H(24) C(4) 3.434 1_655
H(24) C(6) 3.568 4_555
H(24) C(7) 3.345 4_555
H(24) C(9) 2.080 .
H(24) H(1) 2.197 .
H(24) H(4) 3.558 .
H(24) H(5) 2.619 .
H(24) H(6) 3.113 .
H(24) H(6) 3.223 3_656
H(24) H(11) 2.598 1_655
H(24) H(12) 3.415 1_655
H(24) H(16) 2.883 4_555
H(24) H(17) 3.219 4_555
H(24) H(18) 2.811 4_555
H(24) H(21) 2.362 .
H(24) H(22) 2.408 .
H(24) H(23) 1.605 .
H(25) S(1) 2.307 .
H(25) S(2) 2.897 .
H(25) S(4) 3.376 2_545
H(25) O(1) 3.441 .
H(25) O(2) 2.798 .
H(25) O(3) 2.780 .
H(25) C(6) 3.322 2_545
H(25) C(12) 2.082 .
H(25) C(14) 3.131 2_545
H(25) H(15) 2.498 2_545
H(25) H(16) 3.524 2_545
H(25) H(18) 3.424 2_545
H(25) H(20) 3.249 2_545
H(25) H(26) 1.601 .
H(25) H(27) 2.439 .
H(25) H(28) 2.869 .
H(25) H(30) 3.561 2_545
H(25) H(31) 3.276 4_554
H(25) H(32) 2.344 2_545
H(26) S(1) 2.307 .
H(26) S(2) 3.039 .
H(26) O(1) 2.822 .
H(26) O(2) 2.794 .
H(26) O(3) 3.405 .
H(26) C(12) 2.082 .
H(26) C(13) 3.405 4_454
H(26) H(10) 3.594 3_556
H(26) H(15) 3.565 2_545
H(26) H(18) 3.490 2_545
H(26) H(20) 3.257 2_545
H(26) H(25) 1.601 .
H(26) H(27) 2.869 .
H(26) H(28) 2.336 .
H(26) H(29) 3.325 4_454
H(26) H(30) 2.612 4_454
H(27) S(1) 2.814 .
H(27) S(2) 2.340 .
H(27) S(4) 3.048 2_545
H(27) O(1) 3.250 .
H(27) O(3) 2.627 .
H(27) C(11) 2.076 .
H(27) C(14) 3.383 4_554
H(27) H(4) 3.123 .
H(27) H(14) 2.987 4_554
H(27) H(17) 2.927 .
H(27) H(25) 2.439 .
H(27) H(26) 2.869 .
H(27) H(28) 1.599 .
H(27) H(31) 2.478 4_554
H(27) H(32) 3.520 4_554
H(28) S(1) 2.959 .
H(28) S(2) 2.340 .
H(28) S(3) 3.599 4_454
H(28) O(1) 2.811 .
H(28) O(3) 3.443 .
H(28) O(5) 2.651 4_454
H(28) N(3) 3.524 .
H(28) C(11) 2.076 .
H(28) C(13) 3.571 4_454
H(28) H(3) 2.680 .
H(28) H(17) 2.758 .
H(28) H(21) 3.002 4_454
H(28) H(25) 2.869 .
H(28) H(26) 2.336 .
H(28) H(27) 1.599 .
H(28) H(30) 2.911 4_454
H(29) S(3) 2.297 .
H(29) S(4) 2.915 .
H(29) O(3) 3.395 4_455
H(29) O(4) 3.411 .
H(29) O(5) 2.825 .
H(29) O(6) 2.780 .
H(29) C(2) 3.482 2_556
H(29) C(14) 2.054 .
H(29) H(8) 2.529 2_556
H(29) H(12) 3.167 4_555
H(29) H(26) 3.325 4_555
H(29) H(30) 1.601 .
H(29) H(31) 2.364 .
H(29) H(32) 2.850 .
H(30) S(2) 2.961 2_555
H(30) S(2) 3.370 4_555
H(30) S(3) 2.297 .
H(30) S(4) 2.928 .
H(30) O(4) 2.813 .
H(30) O(5) 2.732 .
H(30) O(6) 3.411 .
H(30) C(11) 3.360 4_555
H(30) C(12) 3.294 4_555
H(30) C(14) 2.054 .
H(30) H(8) 3.538 2_556
H(30) H(25) 3.561 2_555
H(30) H(26) 2.612 4_555
H(30) H(28) 2.911 4_555
H(30) H(29) 1.601 .
H(30) H(31) 2.850 .
H(30) H(32) 2.354 .
H(31) S(1) 3.545 4_455
H(31) S(3) 2.855 .
H(31) S(4) 2.335 .
H(31) S(4) 3.559 3_566
H(31) O(3) 2.402 4_455
H(31) O(4) 3.266 .
H(31) O(6) 2.768 .
H(31) C(11) 3.517 4_455
H(31) C(12) 3.304 4_455
H(31) C(13) 2.051 .
H(31) H(4) 3.427 4_455
H(31) H(14) 3.228 .
H(31) H(25) 3.276 4_455
H(31) H(27) 2.478 4_455
H(31) H(29) 2.364 .
H(31) H(30) 2.850 .
H(31) H(32) 1.599 .
H(32) S(2) 3.204 2_555
H(32) S(3) 2.868 .
H(32) S(4) 2.335 .
H(32) S(4) 3.246 3_566
H(32) O(4) 2.657 .
H(32) O(6) 3.416 .
H(32) C(6) 3.563 .
H(32) C(11) 3.240 2_555
H(32) C(12) 3.590 2_555
H(32) C(13) 2.051 .
H(32) H(14) 3.006 .
H(32) H(15) 2.599 .
H(32) H(25) 2.344 2_555
H(32) H(27) 3.520 4_455
H(32) H(29) 2.850 .
H(32) H(30) 2.354 .
H(32) H(31) 1.599 .

loop_
_geom_torsion_atom_site_label_1
_geom_torsion_atom_site_label_2
_geom_torsion_atom_site_label_3
_geom_torsion_atom_site_label_4
_geom_torsion
_geom_torsion_site_symmetry_1
_geom_torsion_site_symmetry_3
_geom_torsion_site_symmetry_4
O(1) Ni(1) O(4) S(3) 144.1(5) . . .
O(4) Ni(1) O(1) S(1) 134.8(5) . . .
O(1) Ni(1) N(1) C(1) -48.3(2) . . .
O(1) Ni(1) N(1) C(10) 79.6(2) . . .
N(1) Ni(1) O(1) S(1) -40.5(2) . . .
O(1) Ni(1) N(2) C(3) 55.1(2) . . .
O(1) Ni(1) N(2) C(4) -71.7(2) . . .
N(2) Ni(1) O(1) S(1) -133.7(2) . . .
O(1) Ni(1) N(3) C(5) 107.3(2) . . .
O(1) Ni(1) N(3) C(6) -125.1(2) . . .
N(3) Ni(1) O(1) S(1) 141.2(2) . . .
O(1) Ni(1) N(4) C(8) 118.1(2) . . .
O(1) Ni(1) N(4) C(9) -115.6(2) . . .
N(4) Ni(1) O(1) S(1) 44.8(2) . . .
O(4) Ni(1) N(1) C(1) 132.5(2) . . .
O(4) Ni(1) N(1) C(10) -99.6(2) . . .
N(1) Ni(1) O(4) S(3) -40.5(2) . . .
O(4) Ni(1) N(2) C(3) -134.6(2) . . .
O(4) Ni(1) N(2) C(4) 98.7(2) . . .
N(2) Ni(1) O(4) S(3) 52.8(2) . . .
O(4) Ni(1) N(3) C(5) -73.8(2) . . .
O(4) Ni(1) N(3) C(6) 53.8(2) . . .
N(3) Ni(1) O(4) S(3) 137.7(2) . . .
O(4) Ni(1) N(4) C(8) -52.2(2) . . .
O(4) Ni(1) N(4) C(9) 74.1(2) . . .
N(4) Ni(1) O(4) S(3) -125.5(2) . . .
N(1) Ni(1) N(2) C(3) -43.5(2) . . .
N(1) Ni(1) N(2) C(4) -170.3(2) . . .
N(2) Ni(1) N(1) C(1) 41.3(2) . . .
N(2) Ni(1) N(1) C(10) 169.1(2) . . .
N(1) Ni(1) N(3) C(5) -37(2) . . .
N(1) Ni(1) N(3) C(6) 91(2) . . .
N(3) Ni(1) N(1) C(1) 96(2) . . .
N(3) Ni(1) N(1) C(10) -137(2) . . .
N(1) Ni(1) N(4) C(8) -143.4(2) . . .
N(1) Ni(1) N(4) C(9) -17.1(2) . . .
N(4) Ni(1) N(1) C(1) -139.8(2) . . .
N(4) Ni(1) N(1) C(10) -11.9(2) . . .
N(2) Ni(1) N(3) C(5) 17.7(2) . . .
N(2) Ni(1) N(3) C(6) 145.4(2) . . .
N(3) Ni(1) N(2) C(3) 138.9(2) . . .
N(3) Ni(1) N(2) C(4) 12.1(2) . . .
N(2) Ni(1) N(4) C(8) -112(3) . . .
N(2) Ni(1) N(4) C(9) 14(3) . . .
N(4) Ni(1) N(2) C(3) -75(3) . . .
N(4) Ni(1) N(2) C(4) 158(3) . . .
N(3) Ni(1) N(4) C(8) 34.2(2) . . .
N(3) Ni(1) N(4) C(9) 160.5(2) . . .
N(4) Ni(1) N(3) C(5) -161.2(2) . . .
N(4) Ni(1) N(3) C(6) -33.5(2) . . .
O(2) S(1) O(1) Ni(1) 99.7(2) . . .
O(3) S(1) O(1) Ni(1) -30.1(3) . . .
O(1) S(1) C(11) C(12) 59.3(4) . . .
C(11) S(1) O(1) Ni(1) -143.7(2) . . .
O(2) S(1) C(11) C(12) 179.7(3) . . .
O(3) S(1) C(11) C(12) -59.2(4) . . .
S(4) S(2) C(12) C(11) -84.1(4) 2_545 . .
C(12) S(2) S(4) C(14) 89.6(2) . 2_545 2_545
O(5) S(3) O(4) Ni(1) 71.2(2) . . .
O(6) S(3) O(4) Ni(1) -58.6(2) . . .
O(4) S(3) C(13) C(14) 55.6(3) . . .
C(13) S(3) O(4) Ni(1) -174.7(2) . . .
O(5) S(3) C(13) C(14) 173.4(3) . . .
O(6) S(3) C(13) C(14) -63.4(4) . . .
S(2) S(4) C(14) C(13) 61.2(3) 2_555 . .
Ni(1) N(1) C(1) C(2) -55.5(3) . . .
Ni(1) N(1) C(10) C(9) 38.1(3) . . .
C(1) N(1) C(10) C(9) 167.7(3) . . .
C(10) N(1) C(1) C(2) -180.0(3) . . .
Ni(1) N(2) C(3) C(2) 60.6(3) . . .
Ni(1) N(2) C(4) C(5) -39.1(3) . . .
C(3) N(2) C(4) C(5) -166.4(3) . . .
C(4) N(2) C(3) C(2) -176.1(3) . . .
Ni(1) N(3) C(5) C(4) -43.5(3) . . .
Ni(1) N(3) C(6) C(7) 51.9(3) . . .
C(5) N(3) C(6) C(7) 176.0(3) . . .
C(6) N(3) C(5) C(4) -173.3(3) . . .
Ni(1) N(4) C(8) C(7) -55.2(3) . . .
Ni(1) N(4) C(9) C(10) 42.7(3) . . .
C(8) N(4) C(9) C(10) 169.8(3) . . .
C(9) N(4) C(8) C(7) -177.8(3) . . .
N(1) C(1) C(2) C(3) 68.0(4) . . .
C(1) C(2) C(3) N(2) -71.6(4) . . .
N(2) C(4) C(5) N(3) 56.6(3) . . .
N(3) C(6) C(7) C(8) -71.9(4) . . .
C(6) C(7) C(8) N(4) 74.7(4) . . .
N(4) C(9) C(10) N(1) -55.4(4) . . .
S(1) C(11) C(12) S(2) 170.9(2) . . .
S(3) C(13) C(14) S(4) 179.2(2) . . .
